data_7046876
loop_
_publ_author_name
'Tatematsu, Yoshiharu'
'Kato, Shinzi'
'Nakata, Norio'
'Ebihara, Masahiro'
'Niyomura, Osamu'
'Sugamata, Koh'
'Yukimoto, Mariko'
'Minoura, Mao'

_publ_section_title
;
 Group 2 metal bis(arenecarbochalcogenoate)(crown ether) complexes:
 isolation and structural analysis.
;
_journal_issue 29
_journal_name_full 'Dalton transactions (Cambridge, England : 2003)'
_journal_page_first 9787
_journal_page_last 9794
_journal_paper_doi 10.1039/c8dt01959b
_journal_volume 47
_journal_year 2018
_chemical_formula_moiety 'C28 H38 O8 Se2 Sr'
_chemical_formula_sum 'C28 H38 O8 Se2 Sr'
_chemical_formula_weight 748.12
_space_group_crystal_system monoclinic
_space_group_IT_number 14
_space_group_name_Hall '-P 2yn'
_space_group_name_H-M_alt 'P 1 21/n 1'
_symmetry_space_group_name_Hall '-P 2yn'
_symmetry_space_group_name_H-M 'P 1 21/n 1'
_atom_sites_solution_hydrogens geom
_audit_creation_method SHELXL-2014/7
_audit_update_record
;
2018-06-21 deposited with the CCDC.
2018-06-26 downloaded from the CCDC.
;
_cell_angle_alpha 90
_cell_angle_beta 99.17(2)
_cell_angle_gamma 90
_cell_formula_units_Z 2
_cell_length_a 7.686(2)
_cell_length_b 13.944(2)
_cell_length_c 14.556(2)
_cell_measurement_reflns_used 25
_cell_measurement_temperature 193(2)
_cell_measurement_theta_max 12.3
_cell_measurement_theta_min 10.5
_cell_volume 1540.1(5)
_computing_cell_refinement 'MSC/AFC Diffractometer Control'
_computing_data_collection 'MSC/AFC Diffractometer Control'
_computing_data_reduction 'teXsan: PROCESS (MSC)'
_computing_molecular_graphics 'Mercury (Macrae et al., 2008)'
_computing_publication_material 'Yadokari-XG 2009 (Wakita, Nemoto et al., 2009)'
_computing_structure_refinement 'SHELXL-2014/7 (Sheldrick, 2014)'
_computing_structure_solution 'SIR97 (Altomare et al., 1999)'
_diffrn_ambient_temperature 193(2)
_diffrn_measured_fraction_theta_full 1.000
_diffrn_measured_fraction_theta_max 1.000
_diffrn_measurement_device_type 'Rigaku AFC7R'
_diffrn_measurement_method \w-2\q
_diffrn_radiation_type MoK\a
_diffrn_radiation_wavelength 0.7107
_diffrn_reflns_av_R_equivalents 0.0380
_diffrn_reflns_av_unetI/netI 0.1511
_diffrn_reflns_Laue_measured_fraction_full 1.000
_diffrn_reflns_Laue_measured_fraction_max 1.000
_diffrn_reflns_limit_h_max 9
_diffrn_reflns_limit_h_min -6
_diffrn_reflns_limit_k_max 18
_diffrn_reflns_limit_k_min 0
_diffrn_reflns_limit_l_max 18
_diffrn_reflns_limit_l_min -18
_diffrn_reflns_number 4646
_diffrn_reflns_point_group_measured_fraction_full 1.000
_diffrn_reflns_point_group_measured_fraction_max 1.000
_diffrn_reflns_theta_full 25.241
_diffrn_reflns_theta_max 27.496
_diffrn_reflns_theta_min 2.035
_diffrn_standards_decay_% 1.40
_diffrn_standards_interval_count 150
_diffrn_standards_number 3
_exptl_absorpt_coefficient_mu 4.159
_exptl_absorpt_correction_T_max 0.999
_exptl_absorpt_correction_T_min 0.916
_exptl_absorpt_correction_type psi-scan
_exptl_absorpt_process_details '(North, Phillips & Mathews, 1968)'
_exptl_crystal_colour 'pale yellow'
_exptl_crystal_density_diffrn 1.613
_exptl_crystal_description prismatic
_exptl_crystal_F_000 752
_exptl_crystal_size_max 0.20
_exptl_crystal_size_mid 0.17
_exptl_crystal_size_min 0.17
_refine_diff_density_max 0.533
_refine_diff_density_min -0.860
_refine_diff_density_rms 0.122
_refine_ls_extinction_method none
_refine_ls_goodness_of_fit_ref 0.997
_refine_ls_hydrogen_treatment constr
_refine_ls_matrix_type full
_refine_ls_number_parameters 179
_refine_ls_number_reflns 3516
_refine_ls_number_restraints 0
_refine_ls_restrained_S_all 0.997
_refine_ls_R_factor_all 0.1559
_refine_ls_R_factor_gt 0.0465
_refine_ls_shift/su_max 0.000
_refine_ls_shift/su_mean 0.000
_refine_ls_structure_factor_coef Fsqd
_refine_ls_weighting_details 'w=1/[\s^2^(Fo^2^)+(0.0335P)^2^] where P=(Fo^2^+2Fc^2^)/3'
_refine_ls_weighting_scheme calc
_refine_ls_wR_factor_gt 0.0813
_refine_ls_wR_factor_ref 0.1060
_reflns_Friedel_coverage 0.000
_reflns_number_gt 1757
_reflns_number_total 3516
_reflns_threshold_expression 'I > 2\s(I)'
_cod_data_source_file c8dt01959b2.cif
_cod_data_source_block 14b
_cod_depositor_comments 'Adding full bibliography for 7046874--7046878.cif.'
_cod_database_code 7046876
_shelx_shelxl_version_number 2014/7
_shelx_space_group_comment
;
The symmetry employed for this shelxl refinement is uniquely defined
by the following loop, which should always be used as a source of
symmetry information in preference to the above space-group names.
They are only intended as comments.
;
_shelx_estimated_absorpt_t_min 0.490
_shelx_estimated_absorpt_t_max 0.538

loop_
_space_group_symop_operation_xyz
'x, y, z'
'-x+1/2, y+1/2, -z+1/2'
'-x, -y, -z'
'x-1/2, -y-1/2, z-1/2'

loop_
_atom_site_label
_atom_site_type_symbol
_atom_site_fract_x
_atom_site_fract_y
_atom_site_fract_z
_atom_site_U_iso_or_equiv
_atom_site_adp_type
_atom_site_occupancy
_atom_site_site_symmetry_order
_atom_site_calc_flag
_atom_site_refinement_flags_posn
_atom_site_refinement_flags_adp
_atom_site_refinement_flags_occupancy
Sr1 Sr 0.0000 0.0000 0.0000 0.02426(18) Uani 1 2 d S . P
Se1 Se 0.07222(9) 0.16325(5) -0.17194(4) 0.0470(2) Uani 1 1 d . . .
O1 O 0.1826(5) 0.1573(3) 0.0153(3) 0.0401(10) Uani 1 1 d . . .
O2 O 0.2060(5) -0.1296(2) -0.0677(2) 0.0311(9) Uani 1 1 d . . .
O3 O 0.3211(4) -0.0400(2) 0.0979(2) 0.0286(8) Uani 1 1 d . . .
O4 O 0.0949(4) 0.0702(2) 0.1826(2) 0.0320(9) Uani 1 1 d . . .
C1 C 0.1569(6) 0.2114(4) -0.0538(4) 0.0311(13) Uani 1 1 d . . .
C2 C 0.1960(6) 0.3158(3) -0.0372(3) 0.0242(12) Uani 1 1 d . . .
C3 C 0.2648(7) 0.3484(4) 0.0510(3) 0.0307(13) Uani 1 1 d . . .
H1 H 0.2883 0.3039 0.1009 0.037 Uiso 1 1 calc R U .
C4 C 0.2995(7) 0.4441(4) 0.0677(4) 0.0353(14) Uani 1 1 d . . .
H2 H 0.3476 0.4642 0.1289 0.042 Uiso 1 1 calc R U .
C5 C 0.2661(7) 0.5119(4) -0.0024(4) 0.0342(13) Uani 1 1 d . . .
C6 C 0.1999(7) 0.4792(4) -0.0905(4) 0.0377(15) Uani 1 1 d . . .
H3 H 0.1756 0.5240 -0.1400 0.045 Uiso 1 1 calc R U .
C7 C 0.1680(7) 0.3829(4) -0.1088(4) 0.0330(13) Uani 1 1 d . . .
H4 H 0.1268 0.3624 -0.1707 0.040 Uiso 1 1 calc R U .
C8 C 0.2975(8) 0.6171(4) 0.0165(4) 0.0444(16) Uani 1 1 d . . .
H5 H 0.2067 0.6422 0.0503 0.067 Uiso 1 1 calc R U .
H6 H 0.2924 0.6515 -0.0426 0.067 Uiso 1 1 calc R U .
H7 H 0.4139 0.6262 0.0542 0.067 Uiso 1 1 calc R U .
C9 C 0.1836(8) -0.1429(4) -0.1665(4) 0.0424(16) Uani 1 1 d . . .
H8 H 0.2503 -0.2000 -0.1816 0.051 Uiso 1 1 calc R U .
H9 H 0.2284 -0.0862 -0.1963 0.051 Uiso 1 1 calc R U .
C10 C 0.3875(7) -0.1326(4) -0.0273(4) 0.0360(14) Uani 1 1 d . . .
H10 H 0.4507 -0.0772 -0.0490 0.043 Uiso 1 1 calc R U .
H11 H 0.4425 -0.1922 -0.0459 0.043 Uiso 1 1 calc R U .
C11 C 0.3988(7) -0.1292(4) 0.0764(4) 0.0374(14) Uani 1 1 d . . .
H12 H 0.3340 -0.1838 0.0982 0.045 Uiso 1 1 calc R U .
H13 H 0.5233 -0.1325 0.1070 0.045 Uiso 1 1 calc R U .
C12 C 0.3555(7) -0.0217(4) 0.1952(3) 0.0346(14) Uani 1 1 d . . .
H14 H 0.4841 -0.0221 0.2174 0.042 Uiso 1 1 calc R U .
H15 H 0.3007 -0.0721 0.2290 0.042 Uiso 1 1 calc R U .
C13 C 0.2800(7) 0.0745(4) 0.2132(3) 0.0359(14) Uani 1 1 d . . .
H16 H 0.3050 0.0898 0.2804 0.043 Uiso 1 1 calc R U .
H17 H 0.3332 0.1250 0.1787 0.043 Uiso 1 1 calc R U .
C14 C 0.0088(8) 0.1562(4) 0.2017(4) 0.0410(15) Uani 1 1 d . . .
H18 H 0.0554 0.2111 0.1699 0.049 Uiso 1 1 calc R U .
H19 H 0.0282 0.1690 0.2695 0.049 Uiso 1 1 calc R U .

loop_
_atom_site_aniso_label
_atom_site_aniso_U_11
_atom_site_aniso_U_22
_atom_site_aniso_U_33
_atom_site_aniso_U_23
_atom_site_aniso_U_13
_atom_site_aniso_U_12
Sr1 0.0253(4) 0.0218(4) 0.0259(4) -0.0024(3) 0.0047(3) -0.0005(3)
Se1 0.0584(4) 0.0359(4) 0.0444(4) -0.0049(3) 0.0014(3) -0.0175(3)
O1 0.049(2) 0.026(2) 0.046(2) 0.0082(19) 0.008(2) -0.0020(19)
O2 0.034(2) 0.032(2) 0.029(2) -0.0071(17) 0.0106(17) -0.0008(17)
O3 0.031(2) 0.029(2) 0.026(2) 0.0019(16) 0.0021(17) -0.0003(17)
O4 0.031(2) 0.032(2) 0.034(2) -0.0045(17) 0.0070(17) -0.0047(17)
C1 0.018(3) 0.040(3) 0.036(3) 0.005(3) 0.006(2) -0.003(3)
C2 0.019(3) 0.024(3) 0.031(3) 0.006(2) 0.009(2) -0.002(2)
C3 0.036(3) 0.030(3) 0.027(3) 0.004(3) 0.007(3) 0.001(3)
C4 0.036(3) 0.040(4) 0.031(3) -0.007(3) 0.010(3) -0.001(3)
C5 0.038(3) 0.024(3) 0.042(3) 0.001(3) 0.012(3) -0.003(3)
C6 0.043(3) 0.029(4) 0.037(3) 0.007(3) -0.005(3) -0.001(3)
C7 0.030(3) 0.032(3) 0.034(3) -0.001(3) -0.004(3) -0.004(3)
C8 0.059(4) 0.024(3) 0.053(4) -0.004(3) 0.016(3) -0.001(3)
C9 0.049(4) 0.039(4) 0.043(4) -0.008(3) 0.021(3) 0.003(3)
C10 0.034(4) 0.028(3) 0.047(4) -0.003(3) 0.011(3) 0.001(3)
C11 0.027(3) 0.028(3) 0.056(4) 0.001(3) 0.004(3) 0.007(3)
C12 0.036(3) 0.041(4) 0.024(3) 0.004(3) -0.001(3) -0.003(3)
C13 0.041(4) 0.047(4) 0.020(3) -0.004(3) 0.003(3) -0.014(3)
C14 0.051(4) 0.040(4) 0.032(3) -0.012(3) 0.007(3) -0.003(3)

loop_
_atom_type_symbol
_atom_type_description
_atom_type_scat_dispersion_real
_atom_type_scat_dispersion_imag
_atom_type_scat_source
C C 0.0033 0.0016 'International Tables Vol C Tables 4.2.6.8 and 6.1.1.4'
H H 0.0000 0.0000 'International Tables Vol C Tables 4.2.6.8 and 6.1.1.4'
O O 0.0106 0.0060 'International Tables Vol C Tables 4.2.6.8 and 6.1.1.4'
Se Se -0.0929 2.2259 'International Tables Vol C Tables 4.2.6.8 and 6.1.1.4'
Sr Sr -1.5307 3.2498 'International Tables Vol C Tables 4.2.6.8 and 6.1.1.4'

loop_
_geom_angle_atom_site_label_1
_geom_angle_atom_site_label_2
_geom_angle_atom_site_label_3
_geom_angle
_geom_angle_site_symmetry_1
_geom_angle_site_symmetry_3
O1 Sr1 O1 180.0 . 3
O1 Sr1 O2 75.08(11) . 3
O1 Sr1 O2 104.92(11) 3 3
O1 Sr1 O2 104.92(11) . .
O1 Sr1 O2 75.08(11) 3 .
O2 Sr1 O2 180.0 3 .
O1 Sr1 O3 107.86(11) . 3
O1 Sr1 O3 72.14(11) 3 3
O2 Sr1 O3 60.91(10) 3 3
O2 Sr1 O3 119.09(10) . 3
O1 Sr1 O3 72.14(11) . .
O1 Sr1 O3 107.86(11) 3 .
O2 Sr1 O3 119.09(10) 3 .
O2 Sr1 O3 60.91(10) . .
O3 Sr1 O3 180.0 3 .
O1 Sr1 O4 64.54(10) . .
O1 Sr1 O4 115.46(10) 3 .
O2 Sr1 O4 60.00(10) 3 .
O2 Sr1 O4 120.00(10) . .
O3 Sr1 O4 120.19(10) 3 .
O3 Sr1 O4 59.81(10) . .
O1 Sr1 O4 115.46(10) . 3
O1 Sr1 O4 64.54(10) 3 3
O2 Sr1 O4 120.00(10) 3 3
O2 Sr1 O4 60.00(10) . 3
O3 Sr1 O4 59.81(10) 3 3
O3 Sr1 O4 120.19(10) . 3
O4 Sr1 O4 180.0 . 3
O1 Sr1 C1 160.18(11) . 3
O1 Sr1 C1 19.82(11) 3 3
O2 Sr1 C1 104.62(11) 3 3
O2 Sr1 C1 75.38(11) . 3
O3 Sr1 C1 88.39(11) 3 3
O3 Sr1 C1 91.61(11) . 3
O4 Sr1 C1 97.75(11) . 3
O4 Sr1 C1 82.25(11) 3 3
O1 Sr1 C1 19.82(11) . .
O1 Sr1 C1 160.18(11) 3 .
O2 Sr1 C1 75.38(11) 3 .
O2 Sr1 C1 104.62(11) . .
O3 Sr1 C1 91.61(11) 3 .
O3 Sr1 C1 88.39(11) . .
O4 Sr1 C1 82.25(11) . .
O4 Sr1 C1 97.75(11) 3 .
C1 Sr1 C1 180.0 3 .
O1 Sr1 Se1 129.44(8) . 3
O1 Sr1 Se1 50.56(8) 3 3
O2 Sr1 Se1 90.30(7) 3 3
O2 Sr1 Se1 89.70(7) . 3
O3 Sr1 Se1 106.02(7) 3 3
O3 Sr1 Se1 73.98(7) . 3
O4 Sr1 Se1 66.25(7) . 3
O4 Sr1 Se1 113.75(7) 3 3
C1 Sr1 Se1 31.61(9) 3 3
C1 Sr1 Se1 148.39(9) . 3
O1 Sr1 Se1 50.56(8) . .
O1 Sr1 Se1 129.44(8) 3 .
O2 Sr1 Se1 89.70(7) 3 .
O2 Sr1 Se1 90.30(7) . .
O3 Sr1 Se1 73.98(7) 3 .
O3 Sr1 Se1 106.02(7) . .
O4 Sr1 Se1 113.75(7) . .
O4 Sr1 Se1 66.25(7) 3 .
C1 Sr1 Se1 148.39(9) 3 .
C1 Sr1 Se1 31.61(9) . .
Se1 Sr1 Se1 180.0 3 .
C1 Se1 Sr1 69.24(17) . .
C1 O1 Sr1 115.3(3) . .
C10 O2 C9 111.4(4) . .
C10 O2 Sr1 117.5(3) . .
C9 O2 Sr1 118.1(3) . .
C12 O3 C11 110.8(4) . .
C12 O3 Sr1 119.8(3) . .
C11 O3 Sr1 116.1(3) . .
C14 O4 C13 112.2(4) . .
C14 O4 Sr1 114.8(3) . .
C13 O4 Sr1 113.9(3) . .
O1 C1 C2 117.1(5) . .
O1 C1 Se1 120.9(4) . .
C2 C1 Se1 122.0(4) . .
O1 C1 Sr1 44.9(3) . .
C2 C1 Sr1 153.4(3) . .
Se1 C1 Sr1 79.16(17) . .
C3 C2 C7 117.6(5) . .
C3 C2 C1 120.4(5) . .
C7 C2 C1 122.0(5) . .
C4 C3 C2 121.2(5) . .
C4 C3 H1 119.4 . .
C2 C3 H1 119.4 . .
C3 C4 C5 121.6(5) . .
C3 C4 H2 119.2 . .
C5 C4 H2 119.2 . .
C6 C5 C4 117.2(5) . .
C6 C5 C8 121.1(5) . .
C4 C5 C8 121.7(5) . .
C5 C6 C7 121.8(5) . .
C5 C6 H3 119.1 . .
C7 C6 H3 119.1 . .
C6 C7 C2 120.5(5) . .
C6 C7 H4 119.8 . .
C2 C7 H4 119.8 . .
C5 C8 H5 109.5 . .
C5 C8 H6 109.5 . .
H5 C8 H6 109.5 . .
C5 C8 H7 109.5 . .
H5 C8 H7 109.5 . .
H6 C8 H7 109.5 . .
O2 C9 C14 108.3(4) . 3
O2 C9 H8 110.0 . .
C14 C9 H8 110.0 3 .
O2 C9 H9 110.0 . .
C14 C9 H9 110.0 3 .
H8 C9 H9 108.4 . .
O2 C10 C11 108.1(4) . .
O2 C10 H10 110.1 . .
C11 C10 H10 110.1 . .
O2 C10 H11 110.1 . .
C11 C10 H11 110.1 . .
H10 C10 H11 108.4 . .
O3 C11 C10 106.7(4) . .
O3 C11 H12 110.4 . .
C10 C11 H12 110.4 . .
O3 C11 H13 110.4 . .
C10 C11 H13 110.4 . .
H12 C11 H13 108.6 . .
O3 C12 C13 108.6(4) . .
O3 C12 H14 110.0 . .
C13 C12 H14 110.0 . .
O3 C12 H15 110.0 . .
C13 C12 H15 110.0 . .
H14 C12 H15 108.4 . .
O4 C13 C12 107.6(4) . .
O4 C13 H16 110.2 . .
C12 C13 H16 110.2 . .
O4 C13 H17 110.2 . .
C12 C13 H17 110.2 . .
H16 C13 H17 108.5 . .
O4 C14 C9 107.1(4) . 3
O4 C14 H18 110.3 . .
C9 C14 H18 110.3 3 .
O4 C14 H19 110.3 . .
C9 C14 H19 110.3 3 .
H18 C14 H19 108.5 . .

loop_
_geom_bond_atom_site_label_1
_geom_bond_atom_site_label_2
_geom_bond_distance
_geom_bond_site_symmetry_2
Sr1 O1 2.594(4) .
Sr1 O1 2.594(4) 3
Sr1 O2 2.692(3) 3
Sr1 O2 2.692(3) .
Sr1 O3 2.704(3) 3
Sr1 O3 2.704(3) .
Sr1 O4 2.818(3) .
Sr1 O4 2.818(3) 3
Sr1 C1 3.325(5) 3
Sr1 C1 3.325(5) .
Sr1 Se1 3.4923(7) 3
Sr1 Se1 3.4923(7) .
Se1 C1 1.864(5) .
O1 C1 1.247(6) .
O2 C10 1.426(6) .
O2 C9 1.432(6) .
O3 C12 1.422(5) .
O3 C11 1.436(6) .
O4 C14 1.418(6) .
O4 C13 1.422(6) .
C1 C2 1.498(7) .
C2 C3 1.385(7) .
C2 C7 1.392(7) .
C3 C4 1.374(7) .
C3 H1 0.9500 .
C4 C5 1.385(7) .
C4 H2 0.9500 .
C5 C6 1.380(7) .
C5 C8 1.505(7) .
C6 C7 1.383(7) .
C6 H3 0.9500 .
C7 H4 0.9500 .
C8 H5 0.9800 .
C8 H6 0.9800 .
C8 H7 0.9800 .
C9 C14 1.497(8) 3
C9 H8 0.9900 .
C9 H9 0.9900 .
C10 C11 1.498(7) .
C10 H10 0.9900 .
C10 H11 0.9900 .
C11 H12 0.9900 .
C11 H13 0.9900 .
C12 C13 1.501(7) .
C12 H14 0.9900 .
C12 H15 0.9900 .
C13 H16 0.9900 .
C13 H17 0.9900 .
C14 C9 1.497(8) 3
C14 H18 0.9900 .
C14 H19 0.9900 .

loop_
_geom_torsion_atom_site_label_1
_geom_torsion_atom_site_label_2
_geom_torsion_atom_site_label_3
_geom_torsion_atom_site_label_4
_geom_torsion
_geom_torsion_site_symmetry_4
Sr1 O1 C1 C2 155.5(3) .
Sr1 O1 C1 Se1 -24.1(5) .
Sr1 Se1 C1 O1 17.1(4) .
Sr1 Se1 C1 C2 -162.6(4) .
O1 C1 C2 C3 2.7(7) .
Se1 C1 C2 C3 -177.7(4) .
Sr1 C1 C2 C3 43.4(10) .
O1 C1 C2 C7 -178.4(5) .
Se1 C1 C2 C7 1.3(7) .
Sr1 C1 C2 C7 -137.6(6) .
C7 C2 C3 C4 1.8(8) .
C1 C2 C3 C4 -179.2(5) .
C2 C3 C4 C5 0.6(8) .
C3 C4 C5 C6 -1.4(8) .
C3 C4 C5 C8 177.6(5) .
C4 C5 C6 C7 -0.1(8) .
C8 C5 C6 C7 -179.1(5) .
C5 C6 C7 C2 2.4(9) .
C3 C2 C7 C6 -3.2(8) .
C1 C2 C7 C6 177.8(5) .
C10 O2 C9 C14 170.2(4) 3
Sr1 O2 C9 C14 -49.4(5) 3
C9 O2 C10 C11 -173.8(4) .
Sr1 O2 C10 C11 45.5(5) .
C12 O3 C11 C10 -168.9(4) .
Sr1 O3 C11 C10 50.0(5) .
O2 C10 C11 O3 -61.3(5) .
C11 O3 C12 C13 177.0(4) .
Sr1 O3 C12 C13 -43.6(5) .
C14 O4 C13 C12 176.4(4) .
Sr1 O4 C13 C12 -51.0(4) .
O3 C12 C13 O4 61.4(5) .
C13 O4 C14 C9 179.9(4) 3
Sr1 O4 C14 C9 47.8(5) 3
